data_7108010
loop_
_publ_author_name
'Saurabh S. Chitnis'
'Elizabeth MacDonald'
'Neil Burford'
'Ulrike Werner-Zwanziger'
'Robert McDonald'

_publ_section_title
;
 P-P Menschutkin preparation of prototypical phosphinophosphonium salts
;
_journal_name_full Chem.Commun.
_journal_page_first 7359
_journal_paper_doi 10.1039/c2cc33082b
_journal_volume 48
_journal_year 2012
_chemical_formula_moiety 'C58 H72 Si3 Sn2, C7 H8'
_chemical_formula_sum 'C65 H80 Si3 Sn2'
_chemical_formula_weight 1182.94
_chemical_name_common
;
1-(prop-1-yn)-2,2,4,4,5,5-hexakis(2,4,6-trimethylphenyl)-3-
methyl-2,4,5-trisila-1,3-distannabicyclo(1.1.1)pentane
;
_chemical_name_systematic
;
1-(prop-1-yn)-2,2,4,4,5,5-hexakis(2,4,6-trimethylphenyl)-
3-methyl-2,4,5-trisila-1,3-distannabicyclo[1.1.1]pentane
;
_space_group_IT_number 14
_symmetry_cell_setting monoclinic
_symmetry_space_group_name_Hall '-P 2ybc'
_symmetry_space_group_name_H-M 'P 1 21/c 1'
_atom_sites_solution_hydrogens geom
_atom_sites_solution_primary direct
_atom_sites_solution_secondary difmap
_audit_creation_method SHELXL-97
_cell_angle_alpha 90.00
_cell_angle_beta 91.70(3)
_cell_angle_gamma 90.00
_cell_formula_units_Z 4
_cell_length_a 11.384(2)
_cell_length_b 26.502(5)
_cell_length_c 19.445(4)
_cell_measurement_reflns_used 40243
_cell_measurement_temperature 200(2)
_cell_measurement_theta_max 25.00
_cell_measurement_theta_min 3.24
_cell_volume 5864.0(19)
_computing_cell_refinement 'CrysAlis Red'
_computing_data_collection 'CrysAlis CCD'
_computing_data_reduction 'CrysAlis Red'
_computing_molecular_graphics 'Ortep 32'
_computing_publication_material 'Bruker SHELXTL'
_computing_structure_refinement 'Bruker SHELXTL'
_computing_structure_solution 'Bruker SHELXTL'
_diffrn_ambient_temperature 200(2)
_diffrn_measured_fraction_theta_full 0.994
_diffrn_measured_fraction_theta_max 0.994
_diffrn_measurement_device_type 'Stoe Stadi with CCD'
_diffrn_measurement_method 'omega scans'
_diffrn_radiation_monochromator graphite
_diffrn_radiation_source 'fine-focus sealed tube'
_diffrn_radiation_type MoK\a
_diffrn_radiation_wavelength 0.71073
_diffrn_reflns_av_R_equivalents 0.0872
_diffrn_reflns_av_sigmaI/netI 0.0594
_diffrn_reflns_limit_h_max 13
_diffrn_reflns_limit_h_min -13
_diffrn_reflns_limit_k_max 31
_diffrn_reflns_limit_k_min -31
_diffrn_reflns_limit_l_max 23
_diffrn_reflns_limit_l_min -14
_diffrn_reflns_number 40243
_diffrn_reflns_theta_full 25.00
_diffrn_reflns_theta_max 25.00
_diffrn_reflns_theta_min 3.24
_exptl_absorpt_coefficient_mu 0.951
_exptl_absorpt_correction_type none
_exptl_crystal_colour colourless
_exptl_crystal_density_diffrn 1.340
_exptl_crystal_density_method 'not measured'
_exptl_crystal_description 'irregular shaped crystal'
_exptl_crystal_F_000 2448
_exptl_crystal_size_max 0.20
_exptl_crystal_size_mid 0.10
_exptl_crystal_size_min 0.10
_refine_diff_density_max 0.875
_refine_diff_density_min -0.834
_refine_diff_density_rms 0.093
_refine_ls_extinction_method none
_refine_ls_goodness_of_fit_ref 1.058
_refine_ls_hydrogen_treatment constr
_refine_ls_matrix_type full
_refine_ls_number_parameters 653
_refine_ls_number_reflns 10267
_refine_ls_number_restraints 0
_refine_ls_restrained_S_all 1.058
_refine_ls_R_factor_all 0.0562
_refine_ls_R_factor_gt 0.0436
_refine_ls_shift/su_max 0.003
_refine_ls_shift/su_mean 0.000
_refine_ls_structure_factor_coef Fsqd
_refine_ls_weighting_details 'calc w=1/[\s^2^(Fo^2^)+(0.0605P)^2^+0.0000P] where P=(Fo^2^+2Fc^2^)/3'
_refine_ls_weighting_scheme calc
_refine_ls_wR_factor_gt 0.1037
_refine_ls_wR_factor_ref 0.1114
_reflns_number_gt 8544
_reflns_number_total 10267
_reflns_threshold_expression >2sigma(I)
_cod_data_source_file c2cc33082b.txt
_cod_data_source_block compound_4
_cod_original_cell_volume 5864(2)
_cod_original_sg_symbol_H-M P21/c
_cod_database_code 7108010

loop_
_symmetry_equiv_pos_as_xyz
'x, y, z'
'-x, y+1/2, -z+1/2'
'-x, -y, -z'
'x, -y-1/2, z-1/2'

loop_
_atom_site_label
_atom_site_type_symbol
_atom_site_fract_x
_atom_site_fract_y
_atom_site_fract_z
_atom_site_U_iso_or_equiv
_atom_site_adp_type
_atom_site_occupancy
_atom_site_symmetry_multiplicity
_atom_site_calc_flag
_atom_site_refinement_flags
Sn2 Sn 0.22530(2) 0.661084(9) 0.396454(12) 0.02637(9) Uani 1 1 d .
Sn1 Sn 0.06915(2) 0.690486(9) 0.265638(12) 0.02617(9) Uani 1 1 d .
Si3 Si 0.00333(9) 0.68581(4) 0.39332(5) 0.0258(2) Uani 1 1 d .
Si2 Si 0.25730(9) 0.73664(4) 0.31215(5) 0.0266(2) Uani 1 1 d .
Si1 Si 0.17969(9) 0.60499(4) 0.28893(5) 0.0272(2) Uani 1 1 d .
C23 C 0.2406(3) 0.80179(13) 0.35235(19) 0.0305(9) Uani 1 1 d .
C50 C 0.0782(3) 0.54904(13) 0.29968(19) 0.0309(8) Uani 1 1 d .
C5 C -0.1068(3) 0.63586(14) 0.41721(19) 0.0292(8) Uani 1 1 d .
C51 C 0.0182(3) 0.52990(14) 0.2409(2) 0.0346(9) Uani 1 1 d .
C52 C -0.0654(4) 0.49186(15) 0.2461(2) 0.0385(10) Uani 1 1 d .
H52 H -0.1056 0.4800 0.2057 0.046 Uiso 1 1 calc R
C19 C 0.0321(3) 0.77492(14) 0.48229(18) 0.0306(8) Uani 1 1 d .
C1 C -0.0424(4) 0.71273(17) 0.17964(19) 0.0397(10) Uani 1 1 d .
H1A H -0.0945 0.7400 0.1937 0.060 Uiso 1 1 calc R
H1B H -0.0896 0.6838 0.1639 0.060 Uiso 1 1 calc R
H1C H 0.0062 0.7245 0.1421 0.060 Uiso 1 1 calc R
C2 C 0.3329(3) 0.63964(14) 0.4813(2) 0.0334(9) Uani 1 1 d .
C6 C -0.1824(3) 0.61098(13) 0.3690(2) 0.0309(9) Uani 1 1 d .
C41 C 0.3112(3) 0.58720(14) 0.23640(19) 0.0301(8) Uani 1 1 d .
C55 C 0.0537(3) 0.52629(13) 0.3637(2) 0.0327(9) Uani 1 1 d .
C38 C 0.2728(4) 0.79732(15) 0.1760(2) 0.0402(10) Uani 1 1 d .
H38A H 0.2793 0.8124 0.1303 0.060 Uiso 1 1 calc R
H38B H 0.2737 0.8240 0.2109 0.060 Uiso 1 1 calc R
H38C H 0.1990 0.7784 0.1780 0.060 Uiso 1 1 calc R
C28 C 0.3311(4) 0.81756(15) 0.3995(2) 0.0378(10) Uani 1 1 d .
C42 C 0.3372(4) 0.60740(14) 0.17149(19) 0.0358(9) Uani 1 1 d .
C46 C 0.3933(3) 0.55222(14) 0.2653(2) 0.0350(9) Uani 1 1 d .
C16 C -0.1748(4) 0.81865(16) 0.4343(2) 0.0413(10) Uani 1 1 d .
H16 H -0.2458 0.8337 0.4176 0.050 Uiso 1 1 calc R
C11 C -0.1813(3) 0.62044(14) 0.2925(2) 0.0343(9) Uani 1 1 d .
H11A H -0.2446 0.6011 0.2697 0.051 Uiso 1 1 calc R
H11B H -0.1055 0.6099 0.2748 0.051 Uiso 1 1 calc R
H11C H -0.1932 0.6565 0.2835 0.051 Uiso 1 1 calc R
C24 C 0.1451(4) 0.83432(14) 0.3404(2) 0.0355(9) Uani 1 1 d .
C14 C -0.0377(3) 0.74842(13) 0.43285(18) 0.0292(8) Uani 1 1 d .
C49 C 0.3744(4) 0.52737(16) 0.3337(2) 0.0426(10) Uani 1 1 d .
H49A H 0.4385 0.5035 0.3438 0.064 Uiso 1 1 calc R
H49B H 0.2994 0.5093 0.3322 0.064 Uiso 1 1 calc R
H49C H 0.3733 0.5532 0.3698 0.064 Uiso 1 1 calc R
C40 C 0.5074(4) 0.67116(15) 0.3237(2) 0.0381(10) Uani 1 1 d .
H40A H 0.4911 0.6910 0.3649 0.057 Uiso 1 1 calc R
H40B H 0.5897 0.6603 0.3255 0.057 Uiso 1 1 calc R
H40C H 0.4561 0.6415 0.3219 0.057 Uiso 1 1 calc R
C9 C -0.1995(4) 0.58742(15) 0.5067(2) 0.0400(10) Uani 1 1 d .
H9 H -0.2053 0.5795 0.5541 0.048 Uiso 1 1 calc R
C20 C -0.2256(3) 0.74668(15) 0.3585(2) 0.0442(11) Uani 1 1 d .
H20A H -0.2927 0.7689 0.3485 0.066 Uiso 1 1 calc R
H20B H -0.2538 0.7146 0.3771 0.066 Uiso 1 1 calc R
H20C H -0.1835 0.7403 0.3161 0.066 Uiso 1 1 calc R
C37 C 0.4846(3) 0.70313(15) 0.2602(2) 0.0346(9) Uani 1 1 d .
C34 C 0.4578(4) 0.75773(17) 0.1393(2) 0.0424(10) Uani 1 1 d .
H34 H 0.4472 0.7763 0.0978 0.051 Uiso 1 1 calc R
C18 C -0.0036(4) 0.82194(15) 0.5047(2) 0.0398(10) Uani 1 1 d .
H18 H 0.0447 0.8394 0.5375 0.048 Uiso 1 1 calc R
C27 C 0.3196(4) 0.86324(16) 0.4341(2) 0.0452(11) Uani 1 1 d .
H27 H 0.3800 0.8733 0.4660 0.054 Uiso 1 1 calc R
C13 C -0.0409(4) 0.64684(17) 0.5429(2) 0.0462(11) Uani 1 1 d .
H13A H -0.0538 0.6298 0.5867 0.069 Uiso 1 1 calc R
H13B H -0.0606 0.6827 0.5471 0.069 Uiso 1 1 calc R
H13C H 0.0418 0.6434 0.5309 0.069 Uiso 1 1 calc R
C32 C 0.3853(3) 0.73373(14) 0.25111(19) 0.0301(8) Uani 1 1 d .
C15 C -0.1443(3) 0.77139(14) 0.41038(19) 0.0321(9) Uani 1 1 d .
C17 C -0.1058(4) 0.84435(15) 0.4813(2) 0.0434(11) Uani 1 1 d .
C29 C 0.0444(4) 0.82302(15) 0.2911(2) 0.0398(10) Uani 1 1 d .
H29A H 0.0751 0.8117 0.2471 0.060 Uiso 1 1 calc R
H29B H -0.0027 0.8536 0.2837 0.060 Uiso 1 1 calc R
H29C H -0.0047 0.7964 0.3103 0.060 Uiso 1 1 calc R
C36 C 0.5670(4) 0.70092(17) 0.2090(2) 0.0453(11) Uani 1 1 d .
H36 H 0.6346 0.6804 0.2163 0.054 Uiso 1 1 calc R
C31 C 0.4371(4) 0.78600(17) 0.4155(2) 0.0465(11) Uani 1 1 d .
H31A H 0.4919 0.8049 0.4455 0.070 Uiso 1 1 calc R
H31B H 0.4756 0.7774 0.3726 0.070 Uiso 1 1 calc R
H31C H 0.4134 0.7550 0.4387 0.070 Uiso 1 1 calc R
C54 C -0.0284(4) 0.48780(14) 0.3670(2) 0.0399(10) Uani 1 1 d .
H54 H -0.0422 0.4725 0.4102 0.048 Uiso 1 1 calc R
C58 C 0.1126(4) 0.54120(15) 0.43070(19) 0.0384(10) Uani 1 1 d .
H58A H 0.0766 0.5722 0.4477 0.058 Uiso 1 1 calc R
H58B H 0.1965 0.5470 0.4237 0.058 Uiso 1 1 calc R
H58C H 0.1032 0.5141 0.4644 0.058 Uiso 1 1 calc R
C45 C 0.4950(4) 0.54041(18) 0.2316(2) 0.0466(11) Uani 1 1 d .
H45 H 0.5492 0.5174 0.2524 0.056 Uiso 1 1 calc R
C47 C 0.2581(4) 0.64442(16) 0.1339(2) 0.0411(10) Uani 1 1 d .
H47A H 0.2609 0.6770 0.1578 0.062 Uiso 1 1 calc R
H47B H 0.1773 0.6316 0.1327 0.062 Uiso 1 1 calc R
H47C H 0.2847 0.6487 0.0868 0.062 Uiso 1 1 calc R
C33 C 0.3750(3) 0.76209(14) 0.18958(19) 0.0318(9) Uani 1 1 d .
C43 C 0.4407(4) 0.59419(18) 0.1394(2) 0.0487(11) Uani 1 1 d .
H43 H 0.4566 0.6086 0.0959 0.058 Uiso 1 1 calc R
C22 C 0.1456(3) 0.75477(15) 0.5133(2) 0.0373(9) Uani 1 1 d .
H22A H 0.2078 0.7578 0.4798 0.056 Uiso 1 1 calc R
H22B H 0.1355 0.7192 0.5256 0.056 Uiso 1 1 calc R
H22C H 0.1672 0.7742 0.5546 0.056 Uiso 1 1 calc R
C3 C 0.3943(4) 0.62766(16) 0.5252(2) 0.0459(11) Uani 1 1 d .
C10 C -0.1181(3) 0.62308(15) 0.4871(2) 0.0349(9) Uani 1 1 d .
C25 C 0.1394(4) 0.87946(15) 0.3764(2) 0.0446(11) Uani 1 1 d .
H25 H 0.0739 0.9010 0.3676 0.054 Uiso 1 1 calc R
C56 C 0.0376(4) 0.55069(17) 0.1700(2) 0.0459(11) Uani 1 1 d .
H56A H 0.0106 0.5858 0.1678 0.069 Uiso 1 1 calc R
H56B H -0.0066 0.5305 0.1359 0.069 Uiso 1 1 calc R
H56C H 0.1215 0.5493 0.1603 0.069 Uiso 1 1 calc R
C7 C -0.2628(3) 0.57576(14) 0.3914(2) 0.0371(10) Uani 1 1 d .
H7 H -0.3133 0.5598 0.3583 0.045 Uiso 1 1 calc R
C53 C -0.0909(4) 0.47089(15) 0.3097(2) 0.0445(11) Uani 1 1 d .
C4 C 0.4757(5) 0.6114(2) 0.5839(3) 0.0760(17) Uani 1 1 d .
H4A H 0.4546 0.6291 0.6260 0.114 Uiso 1 1 calc R
H4B H 0.5570 0.6195 0.5729 0.114 Uiso 1 1 calc R
H4C H 0.4684 0.5749 0.5909 0.114 Uiso 1 1 calc R
C35 C 0.5548(4) 0.72736(19) 0.1475(2) 0.0484(11) Uani 1 1 d .
C26 C 0.2235(4) 0.89450(15) 0.4238(2) 0.0459(11) Uani 1 1 d .
C8 C -0.2722(3) 0.56304(15) 0.4597(2) 0.0402(10) Uani 1 1 d .
C39 C 0.6448(4) 0.7225(3) 0.0921(3) 0.0783(18) Uani 1 1 d .
H39A H 0.6233 0.7449 0.0536 0.117 Uiso 1 1 calc R
H39B H 0.6468 0.6875 0.0758 0.117 Uiso 1 1 calc R
H39C H 0.7224 0.7320 0.1110 0.117 Uiso 1 1 calc R
C44 C 0.5201(4) 0.56116(19) 0.1684(2) 0.0526(12) Uani 1 1 d .
C30 C 0.2109(6) 0.94271(17) 0.4645(3) 0.0702(16) Uani 1 1 d .
H30A H 0.1865 0.9701 0.4335 0.105 Uiso 1 1 calc R
H30B H 0.2864 0.9512 0.4871 0.105 Uiso 1 1 calc R
H30C H 0.1515 0.9380 0.4995 0.105 Uiso 1 1 calc R
C48 C 0.6330(5) 0.5490(3) 0.1334(3) 0.0826(18) Uani 1 1 d .
H48A H 0.6900 0.5761 0.1423 0.124 Uiso 1 1 calc R
H48B H 0.6176 0.5458 0.0838 0.124 Uiso 1 1 calc R
H48C H 0.6647 0.5171 0.1515 0.124 Uiso 1 1 calc R
C12 C -0.3597(4) 0.52406(19) 0.4812(3) 0.0612(14) Uani 1 1 d .
H12A H -0.4387 0.5341 0.4651 0.092 Uiso 1 1 calc R
H12B H -0.3577 0.5213 0.5315 0.092 Uiso 1 1 calc R
H12C H -0.3398 0.4914 0.4611 0.092 Uiso 1 1 calc R
C57 C -0.1857(5) 0.43176(18) 0.3154(3) 0.0686(15) Uani 1 1 d .
H57A H -0.1590 0.4052 0.3472 0.103 Uiso 1 1 calc R
H57B H -0.2030 0.4170 0.2700 0.103 Uiso 1 1 calc R
H57C H -0.2568 0.4475 0.3328 0.103 Uiso 1 1 calc R
C21 C -0.1381(5) 0.8970(2) 0.5046(3) 0.0776(18) Uani 1 1 d .
H21A H -0.1309 0.8990 0.5549 0.116 Uiso 1 1 calc R
H21B H -0.2192 0.9045 0.4898 0.116 Uiso 1 1 calc R
H21C H -0.0850 0.9216 0.4843 0.116 Uiso 1 1 calc R
C102 C 0.3844(10) 0.3557(3) 0.2485(6) 0.128(4) Uani 1 1 d .
H102 H 0.4303 0.3282 0.2654 0.154 Uiso 1 1 calc R
C105 C 0.2566(9) 0.4344(4) 0.2023(6) 0.119(3) Uani 1 1 d .
H105 H 0.2099 0.4618 0.1861 0.143 Uiso 1 1 calc R
C104 C 0.2214(8) 0.4082(4) 0.2562(7) 0.136(4) Uani 1 1 d .
H104 H 0.1534 0.4192 0.2791 0.164 Uiso 1 1 calc R
C101 C 0.4252(8) 0.3834(4) 0.1939(6) 0.128(4) Uani 1 1 d .
H101 H 0.4977 0.3754 0.1735 0.154 Uiso 1 1 calc R
C100 C 0.3568(10) 0.4232(3) 0.1700(5) 0.114(3) Uani 1 1 d .
C103 C 0.2781(9) 0.3666(4) 0.2799(6) 0.145(4) Uani 1 1 d .
H103 H 0.2480 0.3461 0.3154 0.174 Uiso 1 1 calc R
C106 C 0.3927(14) 0.4496(5) 0.1132(7) 0.244(8) Uani 1 1 d .
H70A H 0.4116 0.4258 0.0765 0.366 Uiso 1 1 calc R
H70B H 0.4626 0.4695 0.1258 0.366 Uiso 1 1 calc R
H70C H 0.3295 0.4721 0.0971 0.366 Uiso 1 1 calc R

loop_
_atom_site_aniso_label
_atom_site_aniso_U_11
_atom_site_aniso_U_22
_atom_site_aniso_U_33
_atom_site_aniso_U_23
_atom_site_aniso_U_13
_atom_site_aniso_U_12
Sn2 0.02690(15) 0.02752(15) 0.02445(15) 0.00235(10) -0.00342(11) 0.00032(10)
Sn1 0.02522(15) 0.02877(15) 0.02434(15) 0.00268(10) -0.00219(11) 0.00092(10)
Si3 0.0257(5) 0.0275(5) 0.0242(5) 0.0012(4) -0.0006(4) -0.0013(4)
Si2 0.0251(5) 0.0264(5) 0.0282(5) 0.0029(4) -0.0012(4) 0.0004(4)
Si1 0.0300(6) 0.0256(5) 0.0259(5) 0.0014(4) -0.0013(4) 0.0011(4)
C23 0.035(2) 0.0284(19) 0.028(2) 0.0021(16) 0.0052(17) -0.0012(17)
C50 0.033(2) 0.0240(18) 0.035(2) -0.0015(17) 0.0024(17) 0.0044(16)
C5 0.0247(19) 0.0295(19) 0.034(2) 0.0022(17) 0.0020(16) 0.0015(16)
C51 0.038(2) 0.0273(19) 0.039(2) -0.0050(17) -0.0010(18) 0.0053(17)
C52 0.037(2) 0.032(2) 0.046(3) -0.0095(19) -0.006(2) 0.0002(18)
C19 0.037(2) 0.033(2) 0.0219(19) 0.0009(16) 0.0041(16) -0.0046(17)
C1 0.038(2) 0.053(3) 0.027(2) 0.0066(19) -0.0020(18) 0.003(2)
C2 0.038(2) 0.034(2) 0.027(2) 0.0011(17) -0.0098(18) 0.0033(18)
C6 0.028(2) 0.0265(19) 0.038(2) 0.0013(17) -0.0013(17) 0.0047(16)
C41 0.032(2) 0.0287(19) 0.030(2) -0.0065(16) -0.0023(16) 0.0008(16)
C55 0.035(2) 0.0241(18) 0.039(2) 0.0012(17) 0.0032(18) 0.0068(17)
C38 0.043(2) 0.042(2) 0.036(2) 0.0098(19) 0.0032(19) 0.006(2)
C28 0.042(2) 0.038(2) 0.033(2) -0.0002(18) 0.0028(19) -0.0102(19)
C42 0.044(2) 0.037(2) 0.027(2) -0.0043(18) 0.0047(18) -0.0023(19)
C46 0.036(2) 0.034(2) 0.036(2) -0.0076(18) -0.0002(18) 0.0061(18)
C16 0.036(2) 0.043(2) 0.045(3) -0.002(2) 0.005(2) 0.0085(19)
C11 0.029(2) 0.032(2) 0.041(2) -0.0019(18) -0.0041(18) -0.0025(17)
C24 0.042(2) 0.032(2) 0.033(2) 0.0084(17) 0.0099(19) -0.0003(18)
C14 0.033(2) 0.0307(19) 0.0248(19) 0.0057(16) 0.0064(16) -0.0025(17)
C49 0.042(2) 0.047(2) 0.039(2) 0.008(2) -0.006(2) 0.015(2)
C40 0.031(2) 0.035(2) 0.048(3) 0.0013(19) -0.0077(19) 0.0062(18)
C9 0.041(2) 0.042(2) 0.037(2) 0.0117(19) 0.0049(19) -0.004(2)
C20 0.032(2) 0.042(2) 0.058(3) -0.003(2) -0.009(2) 0.010(2)
C37 0.029(2) 0.038(2) 0.036(2) -0.0004(18) -0.0050(18) -0.0014(17)
C34 0.035(2) 0.057(3) 0.036(2) 0.010(2) 0.0032(19) 0.001(2)
C18 0.053(3) 0.037(2) 0.030(2) -0.0065(18) 0.002(2) -0.003(2)
C27 0.060(3) 0.040(2) 0.035(2) -0.004(2) 0.003(2) -0.020(2)
C13 0.055(3) 0.051(3) 0.032(2) 0.010(2) 0.000(2) -0.015(2)
C32 0.026(2) 0.034(2) 0.031(2) 0.0012(17) -0.0011(16) -0.0035(16)
C15 0.029(2) 0.037(2) 0.030(2) 0.0000(17) 0.0023(17) 0.0002(17)
C17 0.051(3) 0.039(2) 0.041(3) -0.007(2) 0.008(2) 0.003(2)
C29 0.037(2) 0.035(2) 0.048(3) 0.006(2) 0.005(2) 0.0079(19)
C36 0.030(2) 0.057(3) 0.049(3) -0.005(2) -0.003(2) 0.014(2)
C31 0.047(3) 0.048(3) 0.044(3) -0.010(2) -0.013(2) -0.010(2)
C54 0.049(3) 0.029(2) 0.042(2) 0.0020(19) 0.013(2) -0.0018(19)
C58 0.050(3) 0.032(2) 0.034(2) 0.0126(18) 0.0061(19) 0.0000(19)
C45 0.042(3) 0.057(3) 0.041(3) -0.006(2) -0.002(2) 0.016(2)
C47 0.051(3) 0.045(2) 0.027(2) 0.0032(19) 0.0025(19) 0.004(2)
C33 0.028(2) 0.034(2) 0.034(2) -0.0003(17) 0.0001(17) -0.0041(17)
C43 0.048(3) 0.064(3) 0.034(2) -0.003(2) 0.009(2) 0.001(2)
C22 0.040(2) 0.041(2) 0.031(2) -0.0023(18) -0.0043(18) -0.0059(19)
C3 0.050(3) 0.039(2) 0.048(3) -0.006(2) -0.003(2) 0.005(2)
C10 0.032(2) 0.038(2) 0.035(2) 0.0053(18) 0.0007(18) -0.0006(18)
C25 0.061(3) 0.030(2) 0.044(3) 0.0064(19) 0.017(2) 0.007(2)
C56 0.055(3) 0.047(3) 0.035(2) -0.004(2) -0.011(2) -0.007(2)
C7 0.029(2) 0.031(2) 0.050(3) 0.0016(19) -0.0065(19) -0.0031(17)
C53 0.039(2) 0.029(2) 0.066(3) -0.009(2) 0.007(2) -0.0043(18)
C4 0.092(4) 0.071(4) 0.063(3) -0.011(3) -0.035(3) 0.026(3)
C35 0.037(2) 0.072(3) 0.036(2) -0.002(2) 0.007(2) 0.010(2)
C26 0.071(3) 0.030(2) 0.037(2) -0.0033(19) 0.016(2) -0.002(2)
C8 0.030(2) 0.040(2) 0.050(3) 0.011(2) 0.000(2) -0.0047(18)
C39 0.047(3) 0.135(5) 0.053(3) 0.005(3) 0.012(3) 0.022(3)
C44 0.044(3) 0.070(3) 0.045(3) -0.009(2) 0.007(2) 0.014(2)
C30 0.114(5) 0.041(3) 0.057(3) -0.010(2) 0.017(3) -0.005(3)
C48 0.058(3) 0.121(5) 0.070(4) -0.010(4) 0.024(3) 0.026(3)
C12 0.047(3) 0.067(3) 0.069(3) 0.024(3) -0.003(3) -0.025(3)
C57 0.067(4) 0.052(3) 0.088(4) -0.012(3) 0.011(3) -0.025(3)
C21 0.084(4) 0.063(3) 0.085(4) -0.036(3) -0.009(3) 0.022(3)
C102 0.149(9) 0.096(6) 0.135(8) -0.034(6) -0.083(7) 0.051(6)
C105 0.092(7) 0.088(6) 0.176(10) -0.066(6) -0.020(6) 0.031(5)
C104 0.075(6) 0.131(9) 0.202(12) -0.081(8) -0.008(7) -0.013(6)
C101 0.114(7) 0.128(8) 0.139(8) -0.077(7) -0.038(7) 0.054(6)
C100 0.167(10) 0.085(5) 0.090(6) -0.034(5) -0.012(6) -0.034(6)
C103 0.116(7) 0.119(7) 0.197(10) -0.083(7) -0.073(7) 0.035(6)
C106 0.38(2) 0.190(12) 0.160(11) -0.039(10) -0.024(13) -0.132(14)

loop_
_atom_type_symbol
_atom_type_description
_atom_type_scat_dispersion_real
_atom_type_scat_dispersion_imag
_atom_type_scat_source
C C 0.0033 0.0016 'International Tables Vol C Tables 4.2.6.8 and 6.1.1.4'
H H 0.0000 0.0000 'International Tables Vol C Tables 4.2.6.8 and 6.1.1.4'
Si Si 0.0817 0.0704 'International Tables Vol C Tables 4.2.6.8 and 6.1.1.4'
Sn Sn -0.6537 1.4246 'International Tables Vol C Tables 4.2.6.8 and 6.1.1.4'

loop_
_geom_angle_atom_site_label_1
_geom_angle_atom_site_label_2
_geom_angle_atom_site_label_3
_geom_angle
C2 Sn2 Si1 124.95(11)
C2 Sn2 Si3 128.83(12)
Si1 Sn2 Si3 87.40(4)
C2 Sn2 Si2 127.49(11)
Si1 Sn2 Si2 87.83(3)
Si3 Sn2 Si2 86.90(4)
C2 Sn2 Sn1 177.86(11)
Si1 Sn2 Sn1 53.15(3)
Si3 Sn2 Sn1 52.95(3)
Si2 Sn2 Sn1 52.61(2)
C1 Sn1 Si2 126.96(12)
C1 Sn1 Si3 124.84(11)
Si2 Sn1 Si3 87.05(4)
C1 Sn1 Si1 129.75(12)
Si2 Sn1 Si1 87.73(3)
Si3 Sn1 Si1 86.83(3)
C1 Sn1 Sn2 177.24(11)
Si2 Sn1 Sn2 53.04(3)
Si3 Sn1 Sn2 52.72(3)
Si1 Sn1 Sn2 52.58(2)
C5 Si3 C14 109.93(16)
C5 Si3 Sn2 117.84(12)
C14 Si3 Sn2 117.45(12)
C5 Si3 Sn1 118.47(12)
C14 Si3 Sn1 115.12(11)
Sn2 Si3 Sn1 74.32(4)
C23 Si2 C32 112.26(16)
C23 Si2 Sn1 118.45(13)
C32 Si2 Sn1 113.60(12)
C23 Si2 Sn2 114.71(12)
C32 Si2 Sn2 118.76(12)
Sn1 Si2 Sn2 74.35(3)
C50 Si1 C41 111.01(16)
C50 Si1 Sn2 117.75(12)
C41 Si1 Sn2 115.60(12)
C50 Si1 Sn1 113.81(12)
C41 Si1 Sn1 120.24(12)
Sn2 Si1 Sn1 74.28(3)
C24 C23 C28 118.0(3)
C24 C23 Si2 125.1(3)
C28 C23 Si2 116.8(3)
C51 C50 C55 117.1(3)
C51 C50 Si1 118.4(3)
C55 C50 Si1 124.4(3)
C10 C5 C6 117.0(3)
C10 C5 Si3 119.0(3)
C6 C5 Si3 123.9(3)
C52 C51 C50 121.2(4)
C52 C51 C56 116.8(4)
C50 C51 C56 122.0(4)
C51 C52 C53 120.9(4)
C51 C52 H52 119.5
C53 C52 H52 119.5
C18 C19 C14 119.8(4)
C18 C19 C22 116.7(3)
C14 C19 C22 123.6(3)
Sn1 C1 H1A 109.5
Sn1 C1 H1B 109.5
H1A C1 H1B 109.5
Sn1 C1 H1C 109.5
H1A C1 H1C 109.5
H1B C1 H1C 109.5
C3 C2 Sn2 177.2(4)
C7 C6 C5 119.9(4)
C7 C6 C11 116.5(3)
C5 C6 C11 123.5(3)
C42 C41 C46 116.7(4)
C42 C41 Si1 125.3(3)
C46 C41 Si1 118.0(3)
C54 C55 C50 120.2(4)
C54 C55 C58 116.0(4)
C50 C55 C58 123.8(3)
C33 C38 H38A 109.5
C33 C38 H38B 109.5
H38A C38 H38B 109.5
C33 C38 H38C 109.5
H38A C38 H38C 109.5
H38B C38 H38C 109.5
C27 C28 C23 119.4(4)
C27 C28 C31 118.3(4)
C23 C28 C31 122.3(3)
C43 C42 C41 120.5(4)
C43 C42 C47 116.6(4)
C41 C42 C47 122.9(4)
C45 C46 C41 120.7(4)
C45 C46 C49 117.6(4)
C41 C46 C49 121.7(4)
C17 C16 C15 122.0(4)
C17 C16 H16 119.0
C15 C16 H16 119.0
C6 C11 H11A 109.5
C6 C11 H11B 109.5
H11A C11 H11B 109.5
C6 C11 H11C 109.5
H11A C11 H11C 109.5
H11B C11 H11C 109.5
C25 C24 C23 119.6(4)
C25 C24 C29 116.6(4)
C23 C24 C29 123.8(3)
C19 C14 C15 117.1(3)
C19 C14 Si3 124.8(3)
C15 C14 Si3 118.1(3)
C46 C49 H49A 109.5
C46 C49 H49B 109.5
H49A C49 H49B 109.5
C46 C49 H49C 109.5
H49A C49 H49C 109.5
H49B C49 H49C 109.5
C37 C40 H40A 109.5
C37 C40 H40B 109.5
H40A C40 H40B 109.5
C37 C40 H40C 109.5
H40A C40 H40C 109.5
H40B C40 H40C 109.5
C8 C9 C10 122.1(4)
C8 C9 H9 118.9
C10 C9 H9 118.9
C15 C20 H20A 109.5
C15 C20 H20B 109.5
H20A C20 H20B 109.5
C15 C20 H20C 109.5
H20A C20 H20C 109.5
H20B C20 H20C 109.5
C36 C37 C32 119.6(4)
C36 C37 C40 117.3(4)
C32 C37 C40 123.1(4)
C35 C34 C33 122.0(4)
C35 C34 H34 119.0
C33 C34 H34 119.0
C17 C18 C19 122.6(4)
C17 C18 H18 118.7
C19 C18 H18 118.7
C26 C27 C28 122.4(4)
C26 C27 H27 118.8
C28 C27 H27 118.8
C10 C13 H13A 109.5
C10 C13 H13B 109.5
H13A C13 H13B 109.5
C10 C13 H13C 109.5
H13A C13 H13C 109.5
H13B C13 H13C 109.5
C37 C32 C33 117.5(4)
C37 C32 Si2 125.0(3)
C33 C32 Si2 117.3(3)
C16 C15 C14 120.4(4)
C16 C15 C20 117.8(3)
C14 C15 C20 121.8(3)
C16 C17 C18 118.0(4)
C16 C17 C21 121.2(4)
C18 C17 C21 120.7(4)
C24 C29 H29A 109.5
C24 C29 H29B 109.5
H29A C29 H29B 109.5
C24 C29 H29C 109.5
H29A C29 H29C 109.5
H29B C29 H29C 109.5
C35 C36 C37 122.9(4)
C35 C36 H36 118.5
C37 C36 H36 118.5
C28 C31 H31A 109.5
C28 C31 H31B 109.5
H31A C31 H31B 109.5
C28 C31 H31C 109.5
H31A C31 H31C 109.5
H31B C31 H31C 109.5
C53 C54 C55 122.3(4)
C53 C54 H54 118.9
C55 C54 H54 118.9
C55 C58 H58A 109.5
C55 C58 H58B 109.5
H58A C58 H58B 109.5
C55 C58 H58C 109.5
H58A C58 H58C 109.5
H58B C58 H58C 109.5
C46 C45 C44 121.9(4)
C46 C45 H45 119.1
C44 C45 H45 119.1
C42 C47 H47A 109.5
C42 C47 H47B 109.5
H47A C47 H47B 109.5
C42 C47 H47C 109.5
H47A C47 H47C 109.5
H47B C47 H47C 109.5
C34 C33 C32 120.8(4)
C34 C33 C38 117.8(3)
C32 C33 C38 121.4(3)
C44 C43 C42 122.3(4)
C44 C43 H43 118.9
C42 C43 H43 118.9
C19 C22 H22A 109.5
C19 C22 H22B 109.5
H22A C22 H22B 109.5
C19 C22 H22C 109.5
H22A C22 H22C 109.5
H22B C22 H22C 109.5
C2 C3 C4 179.6(6)
C9 C10 C5 120.7(4)
C9 C10 C13 117.8(4)
C5 C10 C13 121.5(3)
C26 C25 C24 123.2(4)
C26 C25 H25 118.4
C24 C25 H25 118.4
C51 C56 H56A 109.5
C51 C56 H56B 109.5
H56A C56 H56B 109.5
C51 C56 H56C 109.5
H56A C56 H56C 109.5
H56B C56 H56C 109.5
C8 C7 C6 122.6(4)
C8 C7 H7 118.7
C6 C7 H7 118.7
C54 C53 C52 118.1(4)
C54 C53 C57 121.2(4)
C52 C53 C57 120.7(4)
C3 C4 H4A 109.5
C3 C4 H4B 109.5
H4A C4 H4B 109.5
C3 C4 H4C 109.5
H4A C4 H4C 109.5
H4B C4 H4C 109.5
C34 C35 C36 117.1(4)
C34 C35 C39 121.7(4)
C36 C35 C39 121.1(4)
C25 C26 C27 117.2(4)
C25 C26 C30 121.6(5)
C27 C26 C30 121.2(5)
C9 C8 C7 117.6(4)
C9 C8 C12 121.9(4)
C7 C8 C12 120.6(4)
C35 C39 H39A 109.5
C35 C39 H39B 109.5
H39A C39 H39B 109.5
C35 C39 H39C 109.5
H39A C39 H39C 109.5
H39B C39 H39C 109.5
C43 C44 C45 117.9(4)
C43 C44 C48 120.9(5)
C45 C44 C48 121.1(5)
C26 C30 H30A 109.5
C26 C30 H30B 109.5
H30A C30 H30B 109.5
C26 C30 H30C 109.5
H30A C30 H30C 109.5
H30B C30 H30C 109.5
C44 C48 H48A 109.5
C44 C48 H48B 109.5
H48A C48 H48B 109.5
C44 C48 H48C 109.5
H48A C48 H48C 109.5
H48B C48 H48C 109.5
C8 C12 H12A 109.5
C8 C12 H12B 109.5
H12A C12 H12B 109.5
C8 C12 H12C 109.5
H12A C12 H12C 109.5
H12B C12 H12C 109.5
C53 C57 H57A 109.5
C53 C57 H57B 109.5
H57A C57 H57B 109.5
C53 C57 H57C 109.5
H57A C57 H57C 109.5
H57B C57 H57C 109.5
C17 C21 H21A 109.5
C17 C21 H21B 109.5
H21A C21 H21B 109.5
C17 C21 H21C 109.5
H21A C21 H21C 109.5
H21B C21 H21C 109.5
C101 C102 C103 122.8(9)
C101 C102 H102 118.6
C103 C102 H102 118.6
C104 C105 C100 122.1(10)
C104 C105 H105 119.0
C100 C105 H105 119.0
C105 C104 C103 122.9(11)
C105 C104 H104 118.6
C103 C104 H104 118.6
C102 C101 C100 117.6(10)
C102 C101 H101 121.2
C100 C101 H101 121.2
C105 C100 C106 122.4(13)
C105 C100 C101 119.0(10)
C106 C100 C101 118.6(13)
C104 C103 C102 115.3(12)
C104 C103 H103 122.3
C102 C103 H103 122.3
C100 C106 H70A 109.5
C100 C106 H70B 109.5
H70A C106 H70B 109.5
C100 C106 H70C 109.5
H70A C106 H70C 109.5
H70B C106 H70C 109.5

loop_
_geom_bond_atom_site_label_1
_geom_bond_atom_site_label_2
_geom_bond_distance
Sn2 C2 2.104(4)
Sn2 Si1 2.6051(11)
Sn2 Si3 2.6095(11)
Sn2 Si2 2.6201(11)
Sn2 Sn1 3.1575(9)
Sn1 C1 2.152(4)
Sn1 Si2 2.6052(11)
Sn1 Si3 2.6175(12)
Sn1 Si1 2.6247(11)
Si3 C5 1.890(4)
Si3 C14 1.893(4)
Si2 C23 1.907(4)
Si2 C32 1.908(4)
Si1 C50 1.895(4)
Si1 C41 1.897(4)
C23 C24 1.402(5)
C23 C28 1.422(5)
C50 C51 1.409(5)
C50 C55 1.418(5)
C5 C10 1.409(5)
C5 C6 1.417(5)
C51 C52 1.392(5)
C51 C56 1.507(6)
C52 C53 1.393(6)
C52 H52 0.9500
C19 C18 1.385(5)
C19 C14 1.415(5)
C19 C22 1.507(5)
C1 H1A 0.9800
C1 H1B 0.9800
C1 H1C 0.9800
C2 C3 1.133(5)
C6 C7 1.386(5)
C6 C11 1.507(5)
C41 C42 1.410(5)
C41 C46 1.420(5)
C55 C54 1.387(5)
C55 C58 1.500(5)
C38 C33 1.509(5)
C38 H38A 0.9800
C38 H38B 0.9800
C38 H38C 0.9800
C28 C27 1.393(6)
C28 C31 1.494(6)
C42 C43 1.394(6)
C42 C47 1.506(5)
C46 C45 1.383(6)
C46 C49 1.507(6)
C16 C17 1.369(6)
C16 C15 1.384(5)
C16 H16 0.9500
C11 H11A 0.9800
C11 H11B 0.9800
C11 H11C 0.9800
C24 C25 1.388(5)
C24 C29 1.502(6)
C14 C15 1.416(5)
C49 H49A 0.9800
C49 H49B 0.9800
C49 H49C 0.9800
C40 C37 1.513(5)
C40 H40A 0.9800
C40 H40B 0.9800
C40 H40C 0.9800
C9 C8 1.376(6)
C9 C10 1.385(5)
C9 H9 0.9500
C20 C15 1.499(5)
C20 H20A 0.9800
C20 H20B 0.9800
C20 H20C 0.9800
C37 C36 1.390(6)
C37 C32 1.398(5)
C34 C35 1.372(6)
C34 C33 1.383(5)
C34 H34 0.9500
C18 C17 1.372(6)
C18 H18 0.9500
C27 C26 1.382(6)
C27 H27 0.9500
C13 C10 1.513(5)
C13 H13A 0.9800
C13 H13B 0.9800
C13 H13C 0.9800
C32 C33 1.415(5)
C17 C21 1.516(6)
C29 H29A 0.9800
C29 H29B 0.9800
C29 H29C 0.9800
C36 C35 1.389(6)
C36 H36 0.9500
C31 H31A 0.9800
C31 H31B 0.9800
C31 H31C 0.9800
C54 C53 1.380(6)
C54 H54 0.9500
C58 H58A 0.9800
C58 H58B 0.9800
C58 H58C 0.9800
C45 C44 1.384(6)
C45 H45 0.9500
C47 H47A 0.9800
C47 H47B 0.9800
C47 H47C 0.9800
C43 C44 1.368(6)
C43 H43 0.9500
C22 H22A 0.9800
C22 H22B 0.9800
C22 H22C 0.9800
C3 C4 1.512(6)
C25 C26 1.369(6)
C25 H25 0.9500
C56 H56A 0.9800
C56 H56B 0.9800
C56 H56C 0.9800
C7 C8 1.377(6)
C7 H7 0.9500
C53 C57 1.503(6)
C4 H4A 0.9800
C4 H4B 0.9800
C4 H4C 0.9800
C35 C39 1.515(6)
C26 C30 1.512(6)
C8 C12 1.503(5)
C39 H39A 0.9800
C39 H39B 0.9800
C39 H39C 0.9800
C44 C48 1.506(6)
C30 H30A 0.9800
C30 H30B 0.9800
C30 H30C 0.9800
C48 H48A 0.9800
C48 H48B 0.9800
C48 H48C 0.9800
C12 H12A 0.9800
C12 H12B 0.9800
C12 H12C 0.9800
C57 H57A 0.9800
C57 H57B 0.9800
C57 H57C 0.9800
C21 H21A 0.9800
C21 H21B 0.9800
C21 H21C 0.9800
C102 C101 1.382(13)
C102 C103 1.402(13)
C102 H102 0.9500
C105 C104 1.328(13)
C105 C100 1.352(12)
C105 H105 0.9500
C104 C103 1.352(13)
C104 H104 0.9500
C101 C100 1.383(12)
C101 H101 0.9500
C100 C106 1.378(13)
C103 H103 0.9500
C106 H70A 0.9800
C106 H70B 0.9800
C106 H70C 0.9800

loop_
_geom_torsion_atom_site_label_1
_geom_torsion_atom_site_label_2
_geom_torsion_atom_site_label_3
_geom_torsion_atom_site_label_4
_geom_torsion
Si1 Sn2 Sn1 Si2 -120.88(4)
Si3 Sn2 Sn1 Si2 119.45(4)
Si1 Sn2 Sn1 Si3 119.66(4)
Si2 Sn2 Sn1 Si3 -119.45(4)
Si3 Sn2 Sn1 Si1 -119.66(4)
Si2 Sn2 Sn1 Si1 120.88(4)
C2 Sn2 Si3 C5 -64.20(19)
Si1 Sn2 Si3 C5 70.20(14)
Si2 Sn2 Si3 C5 158.17(14)
Sn1 Sn2 Si3 C5 114.31(14)
C2 Sn2 Si3 C14 70.93(18)
Si1 Sn2 Si3 C14 -154.67(13)
Si2 Sn2 Si3 C14 -66.70(13)
Sn1 Sn2 Si3 C14 -110.56(13)
C2 Sn2 Si3 Sn1 -178.51(13)
Si1 Sn2 Si3 Sn1 -44.11(3)
Si2 Sn2 Si3 Sn1 43.85(3)
C1 Sn1 Si3 C5 68.1(2)
Si2 Sn1 Si3 C5 -157.72(13)
Si1 Sn1 Si3 C5 -69.83(13)
Sn2 Sn1 Si3 C5 -113.55(13)
C1 Sn1 Si3 C14 -65.0(2)
Si2 Sn1 Si3 C14 69.24(13)
Si1 Sn1 Si3 C14 157.13(13)
Sn2 Sn1 Si3 C14 113.41(13)
C1 Sn1 Si3 Sn2 -178.40(15)
Si2 Sn1 Si3 Sn2 -44.16(3)
Si1 Sn1 Si3 Sn2 43.72(3)
C1 Sn1 Si2 C23 66.5(2)
Si3 Sn1 Si2 C23 -66.07(13)
Si1 Sn1 Si2 C23 -153.01(13)
Sn2 Sn1 Si2 C23 -110.00(13)
C1 Sn1 Si2 C32 -68.44(19)
Si3 Sn1 Si2 C32 158.95(13)
Si1 Sn1 Si2 C32 72.01(13)
Sn2 Sn1 Si2 C32 115.02(13)
C1 Sn1 Si2 Sn2 176.54(14)
Si3 Sn1 Si2 Sn2 43.93(3)
Si1 Sn1 Si2 Sn2 -43.01(3)
C2 Sn2 Si2 C23 -68.12(19)
Si1 Sn2 Si2 C23 157.97(14)
Si3 Sn2 Si2 C23 70.46(14)
Sn1 Sn2 Si2 C23 114.56(14)
C2 Sn2 Si2 C32 68.61(19)
Si1 Sn2 Si2 C32 -65.29(13)
Si3 Sn2 Si2 C32 -152.81(13)
Sn1 Sn2 Si2 C32 -108.70(13)
C2 Sn2 Si2 Sn1 177.31(14)
Si1 Sn2 Si2 Sn1 43.41(3)
Si3 Sn2 Si2 Sn1 -44.11(3)
C2 Sn2 Si1 C50 72.19(19)
Si3 Sn2 Si1 C50 -65.04(13)
Si2 Sn2 Si1 C50 -152.04(13)
Sn1 Sn2 Si1 C50 -109.01(13)
C2 Sn2 Si1 C41 -62.36(19)
Si3 Sn2 Si1 C41 160.41(13)
Si2 Sn2 Si1 C41 73.42(13)
Sn1 Sn2 Si1 C41 116.44(13)
C2 Sn2 Si1 Sn1 -178.80(14)
Si3 Sn2 Si1 Sn1 43.97(3)
Si2 Sn2 Si1 Sn1 -43.03(3)
C1 Sn1 Si1 C50 -64.2(2)
Si2 Sn1 Si1 C50 157.20(13)
Si3 Sn1 Si1 C50 70.04(14)
Sn2 Sn1 Si1 C50 113.86(14)
C1 Sn1 Si1 C41 71.1(2)
Si2 Sn1 Si1 C41 -67.49(13)
Si3 Sn1 Si1 C41 -154.65(13)
Sn2 Sn1 Si1 C41 -110.83(14)
C1 Sn1 Si1 Sn2 -178.11(14)
Si2 Sn1 Si1 Sn2 43.34(3)
Si3 Sn1 Si1 Sn2 -43.83(3)
C32 Si2 C23 C24 113.9(3)
Sn1 Si2 C23 C24 -21.6(4)
Sn2 Si2 C23 C24 -106.6(3)
C32 Si2 C23 C28 -68.0(3)
Sn1 Si2 C23 C28 156.5(2)
Sn2 Si2 C23 C28 71.6(3)
C41 Si1 C50 C51 -66.7(3)
Sn2 Si1 C50 C51 156.8(2)
Sn1 Si1 C50 C51 72.7(3)
C41 Si1 C50 C55 116.4(3)
Sn2 Si1 C50 C55 -20.0(4)
Sn1 Si1 C50 C55 -104.2(3)
C14 Si3 C5 C10 -62.7(3)
Sn2 Si3 C5 C10 75.5(3)
Sn1 Si3 C5 C10 162.0(3)
C14 Si3 C5 C6 115.3(3)
Sn2 Si3 C5 C6 -106.4(3)
Sn1 Si3 C5 C6 -19.9(3)
C55 C50 C51 C52 2.8(5)
Si1 C50 C51 C52 -174.2(3)
C55 C50 C51 C56 -179.5(4)
Si1 C50 C51 C56 3.5(5)
C50 C51 C52 C53 -1.1(6)
C56 C51 C52 C53 -178.9(4)
C10 C5 C6 C7 -0.2(5)
Si3 C5 C6 C7 -178.2(3)
C10 C5 C6 C11 180.0(3)
Si3 C5 C6 C11 1.9(5)
C50 Si1 C41 C42 115.9(3)
Sn2 Si1 C41 C42 -106.6(3)
Sn1 Si1 C41 C42 -20.5(4)
C50 Si1 C41 C46 -66.6(3)
Sn2 Si1 C41 C46 70.9(3)
Sn1 Si1 C41 C46 156.9(2)
C51 C50 C55 C54 -1.6(5)
Si1 C50 C55 C54 175.3(3)
C51 C50 C55 C58 178.2(3)
Si1 C50 C55 C58 -4.9(5)
C24 C23 C28 C27 2.7(6)
Si2 C23 C28 C27 -175.6(3)
C24 C23 C28 C31 -179.4(4)
Si2 C23 C28 C31 2.3(5)
C46 C41 C42 C43 -1.9(6)
Si1 C41 C42 C43 175.6(3)
C46 C41 C42 C47 179.3(3)
Si1 C41 C42 C47 -3.2(5)
C42 C41 C46 C45 2.1(5)
Si1 C41 C46 C45 -175.5(3)
C42 C41 C46 C49 -179.0(4)
Si1 C41 C46 C49 3.4(5)
C28 C23 C24 C25 -2.4(5)
Si2 C23 C24 C25 175.7(3)
C28 C23 C24 C29 178.9(4)
Si2 C23 C24 C29 -3.0(5)
C18 C19 C14 C15 -2.1(5)
C22 C19 C14 C15 177.7(3)
C18 C19 C14 Si3 176.2(3)
C22 C19 C14 Si3 -4.0(5)
C5 Si3 C14 C19 116.9(3)
Sn2 Si3 C14 C19 -21.6(3)
Sn1 Si3 C14 C19 -106.2(3)
C5 Si3 C14 C15 -64.9(3)
Sn2 Si3 C14 C15 156.7(2)
Sn1 Si3 C14 C15 72.0(3)
C14 C19 C18 C17 0.7(6)
C22 C19 C18 C17 -179.1(4)
C23 C28 C27 C26 -0.7(6)
C31 C28 C27 C26 -178.7(4)
C36 C37 C32 C33 -1.2(5)
C40 C37 C32 C33 179.5(3)
C36 C37 C32 Si2 174.1(3)
C40 C37 C32 Si2 -5.1(5)
C23 Si2 C32 C37 117.1(3)
Sn1 Si2 C32 C37 -105.1(3)
Sn2 Si2 C32 C37 -20.6(4)
C23 Si2 C32 C33 -67.5(3)
Sn1 Si2 C32 C33 70.3(3)
Sn2 Si2 C32 C33 154.8(2)
C17 C16 C15 C14 -1.6(6)
C17 C16 C15 C20 -179.5(4)
C19 C14 C15 C16 2.6(5)
Si3 C14 C15 C16 -175.8(3)
C19 C14 C15 C20 -179.6(3)
Si3 C14 C15 C20 2.0(5)
C15 C16 C17 C18 0.1(6)
C15 C16 C17 C21 177.4(4)
C19 C18 C17 C16 0.4(6)
C19 C18 C17 C21 -176.9(4)
C32 C37 C36 C35 -1.1(6)
C40 C37 C36 C35 178.3(4)
C50 C55 C54 C53 -1.4(6)
C58 C55 C54 C53 178.8(4)
C41 C46 C45 C44 -1.2(6)
C49 C46 C45 C44 179.8(4)
C35 C34 C33 C32 -2.1(6)
C35 C34 C33 C38 178.8(4)
C37 C32 C33 C34 2.8(5)
Si2 C32 C33 C34 -172.9(3)
C37 C32 C33 C38 -178.2(3)
Si2 C32 C33 C38 6.1(5)
C41 C42 C43 C44 0.7(7)
C47 C42 C43 C44 179.6(4)
C8 C9 C10 C5 0.0(6)
C8 C9 C10 C13 -178.8(4)
C6 C5 C10 C9 0.5(6)
Si3 C5 C10 C9 178.7(3)
C6 C5 C10 C13 179.3(4)
Si3 C5 C10 C13 -2.6(5)
C23 C24 C25 C26 0.1(6)
C29 C24 C25 C26 178.9(4)
C5 C6 C7 C8 -0.7(6)
C11 C6 C7 C8 179.2(4)
C55 C54 C53 C52 3.2(6)
C55 C54 C53 C57 -175.5(4)
C51 C52 C53 C54 -2.0(6)
C51 C52 C53 C57 176.8(4)
C33 C34 C35 C36 -0.2(7)
C33 C34 C35 C39 179.6(5)
C37 C36 C35 C34 1.8(7)
C37 C36 C35 C39 -178.0(5)
C24 C25 C26 C27 1.9(6)
C24 C25 C26 C30 -176.8(4)
C28 C27 C26 C25 -1.5(6)
C28 C27 C26 C30 177.2(4)
C10 C9 C8 C7 -0.8(6)
C10 C9 C8 C12 179.5(4)
C6 C7 C8 C9 1.2(6)
C6 C7 C8 C12 -179.2(4)
C42 C43 C44 C45 0.3(7)
C42 C43 C44 C48 -178.0(5)
C46 C45 C44 C43 0.0(7)
C46 C45 C44 C48 178.2(5)
C100 C105 C104 C103 -4.6(15)
C103 C102 C101 C100 -0.2(13)
C104 C105 C100 C106 178.8(9)
C104 C105 C100 C101 -0.4(13)
C102 C101 C100 C105 2.6(11)
C102 C101 C100 C106 -176.6(8)
C105 C104 C103 C102 6.6(13)
C101 C102 C103 C104 -4.2(12)
